data_4128149
loop_
_publ_author_name
'Zhang, Zhen'
'Xie, Sujun'
'Cheng, Bin'
'Zhai, Hongbin'
'Li, Yun'

_publ_section_title
;
 Enantioselective Total Synthesis of (+)-Arboridinine.
;
_journal_issue 17
_journal_name_full 'Journal of the American Chemical Society'
_journal_page_first 7147
_journal_page_last 7154
_journal_paper_doi 10.1021/jacs.9b02362
_journal_volume 141
_journal_year 2019
_chemical_formula_moiety 'C17 H21 N O2'
_chemical_formula_sum 'C17 H21 N O2'
_chemical_formula_weight 271.35
_space_group_crystal_system monoclinic
_space_group_IT_number 15
_space_group_name_Hall '-C 2yc'
_space_group_name_H-M_alt 'C 1 2/c 1'
_symmetry_space_group_name_Hall '-C 2yc'
_symmetry_space_group_name_H-M 'C 1 2/c 1'
_atom_sites_solution_hydrogens geom
_atom_sites_solution_primary direct
_audit_creation_date 2016-12-28
_audit_creation_method
;
Olex2 1.2
(compiled 2016.11.30 svn.r3356 for OlexSys, GUI svn.r5269)
;
_cell_angle_alpha 90
_cell_angle_beta 126.277(18)
_cell_angle_gamma 90
_cell_formula_units_Z 8
_cell_length_a 23.649(3)
_cell_length_b 7.8636(4)
_cell_length_c 20.272(2)
_cell_measurement_reflns_used 1515
_cell_measurement_temperature 290.70(16)
_cell_measurement_theta_max 23.8350
_cell_measurement_theta_min 4.0970
_cell_volume 3039.2(9)
_computing_cell_refinement
;
CrysAlisPro, Agilent Technologies,
Version 1.171.36.28 (release 01-02-2013 CrysAlis171 .NET)
(compiled Feb  1 2013,16:14:44)
;
_computing_data_collection
;
CrysAlisPro, Agilent Technologies,
Version 1.171.36.28 (release 01-02-2013 CrysAlis171 .NET)
(compiled Feb  1 2013,16:14:44)
;
_computing_data_reduction
;
CrysAlisPro, Agilent Technologies,
Version 1.171.36.28 (release 01-02-2013 CrysAlis171 .NET)
(compiled Feb  1 2013,16:14:44)
;
_computing_molecular_graphics 'Olex2 (Dolomanov et al., 2009)'
_computing_publication_material 'Olex2 (Dolomanov et al., 2009)'
_computing_structure_refinement 'ShelXL (Sheldrick, 2015)'
_computing_structure_solution 'ShelXS (Sheldrick, 2008)'
_diffrn_ambient_temperature 290.70(16)
_diffrn_detector_area_resol_mean 16.0733
_diffrn_measured_fraction_theta_full 0.9862
_diffrn_measured_fraction_theta_max 0.8943
_diffrn_measurement_details
;
#__ type_ start__ end____ width___ exp.time_
  1 omega  -16.00    9.00   1.0000    8.0000
omega____ theta____ kappa____ phi______ frames
    -      -19.5055  -99.0000  -90.0000 25

#__ type_ start__ end____ width___ exp.time_
  2 omega  -45.00   49.00   1.0000    8.0000
omega____ theta____ kappa____ phi______ frames
    -       22.7867  -38.0000  150.0000 94

#__ type_ start__ end____ width___ exp.time_
  3 omega    0.00   51.00   1.0000    8.0000
omega____ theta____ kappa____ phi______ frames
    -       22.7867   57.0000 -180.0000 51

#__ type_ start__ end____ width___ exp.time_
  4 omega  -19.00   65.00   1.0000    8.0000
omega____ theta____ kappa____ phi______ frames
    -       22.7867  -99.0000   60.0000 84

#__ type_ start__ end____ width___ exp.time_
  5 omega   51.00   80.00   1.0000    8.0000
omega____ theta____ kappa____ phi______ frames
    -       22.7867   77.0000  -60.0000 29

#__ type_ start__ end____ width___ exp.time_
  6 omega   38.00   82.00   1.0000    8.0000
omega____ theta____ kappa____ phi______ frames
    -       22.7867  178.0000    0.0000 44
;
_diffrn_measurement_device_type 'SuperNova, Dual, Cu at zero, Eos'
_diffrn_measurement_method '\w scans'
_diffrn_orient_matrix_UB_11 0.0156234000
_diffrn_orient_matrix_UB_12 0.0495161000
_diffrn_orient_matrix_UB_13 -0.0144920000
_diffrn_orient_matrix_UB_21 -0.0295230000
_diffrn_orient_matrix_UB_22 0.0549024000
_diffrn_orient_matrix_UB_23 -0.0203357000
_diffrn_orient_matrix_UB_31 0.0163962000
_diffrn_orient_matrix_UB_32 0.0516745000
_diffrn_orient_matrix_UB_33 0.0355066000
_diffrn_radiation_monochromator mirror
_diffrn_radiation_type 'Mo K\a'
_diffrn_radiation_wavelength 0.7107
_diffrn_reflns_av_R_equivalents 0.0300
_diffrn_reflns_av_unetI/netI 0.0390
_diffrn_reflns_Laue_measured_fraction_full 0.990
_diffrn_reflns_Laue_measured_fraction_max 0.989
_diffrn_reflns_limit_h_max 29
_diffrn_reflns_limit_h_min -28
_diffrn_reflns_limit_k_max 9
_diffrn_reflns_limit_k_min -8
_diffrn_reflns_limit_l_max 25
_diffrn_reflns_limit_l_min -24
_diffrn_reflns_number 7958
_diffrn_reflns_point_group_measured_fraction_full 0.990
_diffrn_reflns_point_group_measured_fraction_max 0.989
_diffrn_reflns_theta_full 25.242
_diffrn_reflns_theta_max 26.020
_diffrn_reflns_theta_min 3.304
_diffrn_source 'SuperNova (Mo) X-ray Source'
_exptl_absorpt_coefficient_mu 0.077
_exptl_absorpt_correction_T_max 1.00000
_exptl_absorpt_correction_T_min 0.80545
_exptl_absorpt_correction_type multi-scan
_exptl_absorpt_process_details
;
CrysAlisPro, Agilent Technologies,
Version 1.171.36.28 (release 01-02-2013 CrysAlis171 .NET)
(compiled Feb  1 2013,16:14:44)
Empirical absorption correction using spherical harmonics,
 implemented in SCALE3 ABSPACK scaling algorithm.
;
_exptl_crystal_colour 'clear light colourless'
_exptl_crystal_colour_lustre clear
_exptl_crystal_colour_modifier light
_exptl_crystal_colour_primary colourless
_exptl_crystal_density_diffrn 1.186
_exptl_crystal_description block
_exptl_crystal_F_000 1168
_exptl_crystal_size_max 0.23
_exptl_crystal_size_mid 0.17
_exptl_crystal_size_min 0.15
_refine_diff_density_max 0.230
_refine_diff_density_min -0.156
_refine_diff_density_rms 0.034
_refine_ls_extinction_method none
_refine_ls_goodness_of_fit_ref 1.044
_refine_ls_hydrogen_treatment constr
_refine_ls_matrix_type full
_refine_ls_number_parameters 183
_refine_ls_number_reflns 2971
_refine_ls_number_restraints 0
_refine_ls_restrained_S_all 1.044
_refine_ls_R_factor_all 0.0971
_refine_ls_R_factor_gt 0.0619
_refine_ls_shift/su_max 0.000
_refine_ls_shift/su_mean 0.000
_refine_ls_structure_factor_coef Fsqd
_refine_ls_weighting_details 'w=1/[\s^2^(Fo^2^)+(0.0583P)^2^+2.2345P] where P=(Fo^2^+2Fc^2^)/3'
_refine_ls_weighting_scheme calc
_refine_ls_wR_factor_gt 0.1506
_refine_ls_wR_factor_ref 0.1738
_reflns_Friedel_coverage 0.000
_reflns_number_gt 1802
_reflns_number_total 2971
_reflns_threshold_expression 'I > 2\s(I)'
_cod_data_source_file 10.cif
_cod_data_source_block zhangzh_1227
_cod_original_cell_volume 3039.1(8)
_cod_database_code 4128149
_shelx_space_group_comment
;
The symmetry employed for this shelxl refinement is uniquely defined
by the following loop, which should always be used as a source of
symmetry information in preference to the above space-group names.
They are only intended as comments.
;
_reflns_odcompleteness_completeness 98.62
_reflns_odcompleteness_iscentric 1
_reflns_odcompleteness_theta 26.32
_olex2_refinement_description
;
1. Fixed Uiso
 At 1.2 times of:
  All C(H) groups, All C(H,H) groups
 At 1.5 times of:
  All C(H,H,H) groups
2.a Ternary CH refined with riding coordinates:
 C4(H4), C6(H6)
2.b Secondary CH2 refined with riding coordinates:
 C1(H1A,H1B), C5(H5A,H5B), C7(H7A,H7B), C11(H11A,H11B)
2.c Aromatic/amide H refined with riding coordinates:
 C13(H13), C14(H14), C15(H15), C16(H16), C17(H17)
2.d Idealised Me refined as rotating group:
 C9(H9A,H9B,H9C), C10(H10A,H10B,H10C)
;
_shelx_shelxl_version_number 2014/7
_olex2_date_sample_data_collection 2016-12-27
_olex2_submission_special_instructions 'No special instructions were received'

loop_
_space_group_symop_operation_xyz
'x, y, z'
'-x, y, -z+1/2'
'x+1/2, y+1/2, z'
'-x+1/2, y+1/2, -z+1/2'
'-x, -y, -z'
'x, -y, z-1/2'
'-x+1/2, -y+1/2, -z'
'x+1/2, -y+1/2, z-1/2'

loop_
_atom_site_label
_atom_site_type_symbol
_atom_site_fract_x
_atom_site_fract_y
_atom_site_fract_z
_atom_site_U_iso_or_equiv
_atom_site_adp_type
_atom_site_occupancy
_atom_site_site_symmetry_order
_atom_site_calc_flag
_atom_site_refinement_flags_posn
O1 O -0.17561(13) -0.5969(4) -0.19160(13) 0.1110(9) Uani 1 1 d .
O2 O -0.13105(13) -0.7533(3) -0.37297(17) 0.1071(8) Uani 1 1 d .
N1 N -0.16473(10) -0.3451(2) -0.35246(12) 0.0538(5) Uani 1 1 d .
C1 C -0.10479(13) -0.4334(3) -0.28296(15) 0.0604(7) Uani 1 1 d .
H1A H -0.0834 -0.3631 -0.2344 0.072 Uiso 1 1 calc R
H1B H -0.0701 -0.4538 -0.2931 0.072 Uiso 1 1 calc R
C2 C -0.12775(13) -0.6033(3) -0.26866(16) 0.0638(7) Uani 1 1 d .
C3 C -0.18190(15) -0.5615(4) -0.25379(16) 0.0665(7) Uani 1 1 d .
C4 C -0.24349(15) -0.4701(3) -0.32402(18) 0.0671(7) Uani 1 1 d .
H4 H -0.2759 -0.4413 -0.3105 0.081 Uiso 1 1 calc R
C5 C -0.21620(16) -0.3059(4) -0.3368(2) 0.0740(8) Uani 1 1 d .
H5A H -0.2550 -0.2434 -0.3828 0.089 Uiso 1 1 calc R
H5B H -0.1947 -0.2349 -0.2885 0.089 Uiso 1 1 calc R
C6 C -0.28170(14) -0.5863(4) -0.40089(17) 0.0712(8) Uani 1 1 d .
H6 H -0.2900 -0.5196 -0.4467 0.085 Uiso 1 1 calc R
C7 C -0.23837(16) -0.7416(4) -0.38998(19) 0.0811(9) Uani 1 1 d .
H7A H -0.2429 -0.8268 -0.3587 0.097 Uiso 1 1 calc R
H7B H -0.2573 -0.7896 -0.4434 0.097 Uiso 1 1 calc R
C8 C -0.16390(15) -0.7040(3) -0.34845(19) 0.0688(8) Uani 1 1 d .
C9 C -0.06435(18) -0.7015(5) -0.1980(2) 0.1209(15) Uani 1 1 d .
H9A H -0.0799 -0.8069 -0.1899 0.181 Uiso 1 1 calc GR
H9B H -0.0414 -0.6347 -0.1489 0.181 Uiso 1 1 calc GR
H9C H -0.0321 -0.7242 -0.2111 0.181 Uiso 1 1 calc GR
C10 C -0.35287(17) -0.6433(6) -0.4233(2) 0.1147(14) Uani 1 1 d .
H10A H -0.3799 -0.5453 -0.4296 0.172 Uiso 1 1 calc GR
H10B H -0.3460 -0.7147 -0.3807 0.172 Uiso 1 1 calc GR
H10C H -0.3775 -0.7057 -0.4738 0.172 Uiso 1 1 calc GR
C11 C -0.14323(16) -0.1890(3) -0.37167(19) 0.0708(8) Uani 1 1 d .
H11A H -0.1162 -0.1193 -0.3228 0.085 Uiso 1 1 calc R
H11B H -0.1848 -0.1254 -0.4126 0.085 Uiso 1 1 calc R
C12 C -0.10007(13) -0.2209(3) -0.40283(15) 0.0548(6) Uani 1 1 d .
C13 C -0.11500(14) -0.3542(4) -0.45525(16) 0.0685(7) Uani 1 1 d .
H13 H -0.1507 -0.4303 -0.4694 0.082 Uiso 1 1 calc R
C14 C -0.07694(17) -0.3748(4) -0.48678(18) 0.0817(9) Uani 1 1 d .
H14 H -0.0876 -0.4640 -0.5225 0.098 Uiso 1 1 calc R
C15 C -0.02391(17) -0.2647(4) -0.46567(19) 0.0801(9) Uani 1 1 d .
H15 H 0.0017 -0.2792 -0.4867 0.096 Uiso 1 1 calc R
C16 C -0.00887(16) -0.1343(4) -0.41387(19) 0.0791(9) Uani 1 1 d .
H16 H 0.0273 -0.0594 -0.3992 0.095 Uiso 1 1 calc R
C17 C -0.04679(14) -0.1121(3) -0.38291(16) 0.0672(7) Uani 1 1 d .
H17 H -0.0361 -0.0215 -0.3478 0.081 Uiso 1 1 calc R

loop_
_atom_site_aniso_label
_atom_site_aniso_U_11
_atom_site_aniso_U_22
_atom_site_aniso_U_33
_atom_site_aniso_U_23
_atom_site_aniso_U_13
_atom_site_aniso_U_12
O1 0.1199(19) 0.156(2) 0.0705(14) 0.0095(14) 0.0638(14) -0.0275(17)
O2 0.133(2) 0.0685(15) 0.170(2) -0.0139(14) 0.117(2) 0.0058(13)
N1 0.0607(12) 0.0419(11) 0.0744(13) 0.0069(10) 0.0485(11) 0.0055(9)
C1 0.0571(15) 0.0589(16) 0.0616(15) -0.0012(12) 0.0332(13) -0.0086(12)
C2 0.0576(15) 0.0623(17) 0.0655(16) 0.0171(13) 0.0332(14) 0.0024(13)
C3 0.0775(18) 0.0717(18) 0.0594(16) 0.0001(13) 0.0455(15) -0.0168(15)
C4 0.0745(17) 0.0677(17) 0.0892(19) 0.0084(15) 0.0649(17) 0.0042(14)
C5 0.088(2) 0.0588(17) 0.110(2) 0.0062(16) 0.0778(19) 0.0113(15)
C6 0.0601(16) 0.083(2) 0.0665(17) 0.0143(15) 0.0355(14) -0.0098(15)
C7 0.090(2) 0.075(2) 0.085(2) -0.0149(16) 0.0559(19) -0.0171(17)
C8 0.0813(19) 0.0458(15) 0.101(2) 0.0029(14) 0.0656(19) -0.0005(13)
C9 0.081(2) 0.133(3) 0.118(3) 0.074(3) 0.042(2) 0.023(2)
C10 0.070(2) 0.133(3) 0.135(3) 0.019(3) 0.057(2) -0.017(2)
C11 0.092(2) 0.0456(15) 0.104(2) 0.0081(14) 0.0739(19) 0.0040(14)
C12 0.0644(15) 0.0456(14) 0.0634(15) 0.0064(11) 0.0428(14) 0.0028(12)
C13 0.0719(17) 0.0664(18) 0.0745(18) -0.0055(14) 0.0472(16) -0.0096(14)
C14 0.101(2) 0.080(2) 0.0780(19) -0.0171(16) 0.0606(19) -0.0083(18)
C15 0.092(2) 0.086(2) 0.090(2) 0.0004(18) 0.069(2) -0.0005(18)
C16 0.081(2) 0.076(2) 0.100(2) -0.0070(18) 0.0645(19) -0.0160(16)
C17 0.0788(18) 0.0566(16) 0.0766(18) -0.0068(13) 0.0518(16) -0.0092(14)

loop_
_atom_type_symbol
_atom_type_description
_atom_type_scat_dispersion_real
_atom_type_scat_dispersion_imag
_atom_type_scat_source
C C 0.0033 0.0016 'International Tables Vol C Tables 4.2.6.8 and 6.1.1.4'
H H 0.0000 0.0000 'International Tables Vol C Tables 4.2.6.8 and 6.1.1.4'
N N 0.0061 0.0033 'International Tables Vol C Tables 4.2.6.8 and 6.1.1.4'
O O 0.0106 0.0060 'International Tables Vol C Tables 4.2.6.8 and 6.1.1.4'

loop_
_geom_angle_atom_site_label_1
_geom_angle_atom_site_label_2
_geom_angle_atom_site_label_3
_geom_angle
C1 N1 C5 110.5(2)
C1 N1 C11 111.4(2)
C5 N1 C11 110.23(19)
N1 C1 H1A 109.6
N1 C1 H1B 109.6
N1 C1 C2 110.39(19)
H1A C1 H1B 108.1
C2 C1 H1A 109.6
C2 C1 H1B 109.6
C1 C2 C9 110.8(2)
C3 C2 C1 106.5(2)
C3 C2 C8 108.3(2)
C3 C2 C9 113.4(2)
C8 C2 C1 106.9(2)
C8 C2 C9 110.6(3)
O1 C3 C2 124.0(3)
O1 C3 C4 123.7(3)
C4 C3 C2 112.3(2)
C3 C4 H4 109.2
C3 C4 C5 107.3(2)
C3 C4 C6 109.6(2)
C5 C4 H4 109.2
C5 C4 C6 112.3(2)
C6 C4 H4 109.2
N1 C5 C4 110.3(2)
N1 C5 H5A 109.6
N1 C5 H5B 109.6
C4 C5 H5A 109.6
C4 C5 H5B 109.6
H5A C5 H5B 108.1
C4 C6 H6 107.9
C7 C6 C4 112.6(2)
C7 C6 H6 107.9
C7 C6 C10 109.6(3)
C10 C6 C4 110.8(3)
C10 C6 H6 107.9
C6 C7 H7A 108.9
C6 C7 H7B 108.9
H7A C7 H7B 107.7
C8 C7 C6 113.5(2)
C8 C7 H7A 108.9
C8 C7 H7B 108.9
O2 C8 C2 120.6(3)
O2 C8 C7 123.1(3)
C7 C8 C2 116.3(2)
C2 C9 H9A 109.5
C2 C9 H9B 109.5
C2 C9 H9C 109.5
H9A C9 H9B 109.5
H9A C9 H9C 109.5
H9B C9 H9C 109.5
C6 C10 H10A 109.5
C6 C10 H10B 109.5
C6 C10 H10C 109.5
H10A C10 H10B 109.5
H10A C10 H10C 109.5
H10B C10 H10C 109.5
N1 C11 H11A 108.9
N1 C11 H11B 108.9
N1 C11 C12 113.5(2)
H11A C11 H11B 107.7
C12 C11 H11A 108.9
C12 C11 H11B 108.9
C13 C12 C11 121.4(2)
C17 C12 C11 120.3(2)
C17 C12 C13 118.2(2)
C12 C13 H13 119.9
C12 C13 C14 120.2(3)
C14 C13 H13 119.9
C13 C14 H14 119.8
C15 C14 C13 120.4(3)
C15 C14 H14 119.8
C14 C15 H15 120.2
C16 C15 C14 119.5(3)
C16 C15 H15 120.2
C15 C16 H16 119.8
C15 C16 C17 120.4(3)
C17 C16 H16 119.8
C12 C17 C16 121.3(3)
C12 C17 H17 119.4
C16 C17 H17 119.4

loop_
_geom_bond_atom_site_label_1
_geom_bond_atom_site_label_2
_geom_bond_distance
O1 C3 1.211(3)
O2 C8 1.207(3)
N1 C1 1.454(3)
N1 C5 1.461(3)
N1 C11 1.466(3)
C1 H1A 0.9700
C1 H1B 0.9700
C1 C2 1.533(3)
C2 C3 1.515(4)
C2 C8 1.529(4)
C2 C9 1.534(4)
C3 C4 1.487(4)
C4 H4 0.9800
C4 C5 1.532(4)
C4 C6 1.553(4)
C5 H5A 0.9700
C5 H5B 0.9700
C6 H6 0.9800
C6 C7 1.524(4)
C6 C10 1.528(4)
C7 H7A 0.9700
C7 H7B 0.9700
C7 C8 1.464(4)
C9 H9A 0.9600
C9 H9B 0.9600
C9 H9C 0.9600
C10 H10A 0.9600
C10 H10B 0.9600
C10 H10C 0.9600
C11 H11A 0.9700
C11 H11B 0.9700
C11 C12 1.506(3)
C12 C13 1.381(4)
C12 C17 1.372(3)
C13 H13 0.9300
C13 C14 1.388(4)
C14 H14 0.9300
C14 C15 1.368(4)
C15 H15 0.9300
C15 C16 1.356(4)
C16 H16 0.9300
C16 C17 1.376(4)
C17 H17 0.9300

loop_
_geom_torsion_atom_site_label_1
_geom_torsion_atom_site_label_2
_geom_torsion_atom_site_label_3
_geom_torsion_atom_site_label_4
_geom_torsion
O1 C3 C4 C5 120.3(3)
O1 C3 C4 C6 -117.6(3)
N1 C1 C2 C3 -58.9(3)
N1 C1 C2 C8 56.7(3)
N1 C1 C2 C9 177.3(3)
N1 C11 C12 C13 38.8(4)
N1 C11 C12 C17 -144.6(3)
C1 N1 C5 C4 -61.3(3)
C1 N1 C11 C12 67.0(3)
C1 C2 C3 O1 -120.2(3)
C1 C2 C3 C4 59.2(3)
C1 C2 C8 O2 66.2(3)
C1 C2 C8 C7 -116.2(3)
C2 C3 C4 C5 -59.1(3)
C2 C3 C4 C6 63.0(3)
C3 C2 C8 O2 -179.4(3)
C3 C2 C8 C7 -1.8(3)
C3 C4 C5 N1 58.5(3)
C3 C4 C6 C7 -12.8(3)
C3 C4 C6 C10 110.4(3)
C4 C6 C7 C8 -41.3(3)
C5 N1 C1 C2 61.9(3)
C5 N1 C11 C12 -169.9(2)
C5 C4 C6 C7 106.3(3)
C5 C4 C6 C10 -130.5(3)
C6 C4 C5 N1 -61.9(3)
C6 C7 C8 O2 -132.7(3)
C6 C7 C8 C2 49.8(3)
C8 C2 C3 O1 125.2(3)
C8 C2 C3 C4 -55.4(3)
C9 C2 C3 O1 2.0(4)
C9 C2 C3 C4 -178.6(3)
C9 C2 C8 O2 -54.5(3)
C9 C2 C8 C7 123.0(3)
C10 C6 C7 C8 -165.2(3)
C11 N1 C1 C2 -175.2(2)
C11 N1 C5 C4 175.1(2)
C11 C12 C13 C14 176.2(3)
C11 C12 C17 C16 -176.9(3)
C12 C13 C14 C15 0.7(4)
C13 C12 C17 C16 -0.1(4)
C13 C14 C15 C16 -0.3(5)
C14 C15 C16 C17 -0.3(5)
C15 C16 C17 C12 0.5(4)
C17 C12 C13 C14 -0.4(4)
